data_7228087
loop_
_publ_author_name
'Yuan, Yutao'
'Zhang, Yanqiang'
'Liu, Long'
'Jiao, Nianming'
'Dong, Kun'
'Zhang, Suojiang'

_publ_section_title
;
 Bicyclic ammonium ionic liquids as dense hypergolic fuels
;
_journal_issue 35
_journal_name_full 'RSC Adv.'
_journal_page_first 21592
_journal_paper_doi 10.1039/C7RA03090H
_journal_volume 7
_journal_year 2017
_chemical_formula_moiety 'C8 H14 N3, C2 N3'
_chemical_formula_sum 'C10 H14 N6'
_chemical_formula_weight 218.27
_chemical_name_systematic
;
 ? 
;
_space_group_crystal_system monoclinic
_space_group_IT_number 14
_space_group_name_Hall '-P 2yn'
_space_group_name_H-M_alt 'P 1 21/n 1'
_symmetry_space_group_name_Hall '-P 2yn'
_symmetry_space_group_name_H-M 'P 1 21/n 1'
_atom_sites_solution_hydrogens geom
_atom_sites_solution_primary direct
_atom_sites_solution_secondary difmap
_audit_creation_date 2016-03-22
_audit_creation_method
;
Olex2 1.2
(compiled 2016.02.19 svn.r3266 for OlexSys, GUI svn.r5155)
;
_audit_update_record
;
2016-10-12 deposited with the CCDC.
2017-04-10 downloaded from the CCDC.
;
_cell_angle_alpha 90.00
_cell_angle_beta 97.40(3)
_cell_angle_gamma 90.00
_cell_formula_units_Z 4
_cell_length_a 7.0888(14)
_cell_length_b 14.392(3)
_cell_length_c 10.586(2)
_cell_measurement_reflns_used 3600
_cell_measurement_temperature 153.1500
_cell_measurement_theta_max 27.4816
_cell_measurement_theta_min 1.9399
_cell_volume 1071.0(4)
_computing_cell_refinement 'CrystalClear (Rigaku Inc., 2008)'
_computing_data_collection 'CrystalClear (Rigaku Inc., 2008)'
_computing_data_reduction 'CrystalClear (Rigaku Inc., 2008)'
_computing_molecular_graphics 'Olex2 (Dolomanov et al., 2009)'
_computing_publication_material 'Olex2 (Dolomanov et al., 2009)'
_computing_structure_refinement 'XL (Sheldrick, 2008)'
_computing_structure_solution
;
????
;
_diffrn_ambient_temperature 153.1500
_diffrn_detector_area_resol_mean 28.5714
_diffrn_measured_fraction_theta_full 0.998
_diffrn_measured_fraction_theta_max 0.998
_diffrn_measurement_details
;
scan:
    Number of images: 360
               Slice: -110.0000 - 70.0000
         Image width: 0.5000
            Exp time: 1.0000
       Rotation axis: Omega
               Omega: 0.0000
                 Chi: 45.0000
                 Phi: 90.0000
                 XTD: 44.9574
              2theta: -20.1753
scan:
    Number of images: 288
               Slice: -82.0000 - 62.0000
         Image width: 0.5000
            Exp time: 1.0000
       Rotation axis: Omega
               Omega: 0.0000
                 Chi: 45.0000
                 Phi: 0.0000
                 XTD: 44.9574
              2theta: -20.1753
;
_diffrn_measurement_device
;
Saturn724+ (2x2 bin mode)
;
_diffrn_measurement_device_details
;
AFC10: Fixed Chi 2 circle
;
_diffrn_measurement_device_type 'multiwire proportional'
_diffrn_measurement_method dtprofit.ref
_diffrn_orient_matrix_type d*Trek
_diffrn_orient_matrix_UB_11 0.1398
_diffrn_orient_matrix_UB_12 0.0210
_diffrn_orient_matrix_UB_13 0.0160
_diffrn_orient_matrix_UB_21 0.0116
_diffrn_orient_matrix_UB_22 -0.0304
_diffrn_orient_matrix_UB_23 -0.0614
_diffrn_orient_matrix_UB_31 0.0044
_diffrn_orient_matrix_UB_32 0.0856
_diffrn_orient_matrix_UB_33 -0.0415
_diffrn_radiation_detector CCD
_diffrn_radiation_monochromator 'Graphite Monochromator'
_diffrn_radiation_type MoK\a
_diffrn_radiation_wavelength 0.71073
_diffrn_reflns_av_R_equivalents 0.0378
_diffrn_reflns_av_unetI/netI 0.0345
_diffrn_reflns_limit_h_max 9
_diffrn_reflns_limit_h_min -8
_diffrn_reflns_limit_k_max 18
_diffrn_reflns_limit_k_min -18
_diffrn_reflns_limit_l_max 12
_diffrn_reflns_limit_l_min -13
_diffrn_reflns_number 7726
_diffrn_reflns_theta_full 27.48
_diffrn_reflns_theta_max 27.48
_diffrn_reflns_theta_min 2.40
_diffrn_source 'Rotating Anode'
_diffrn_source_current 90.0000
_diffrn_source_power 4.5000
_diffrn_source_voltage 50.0000
_exptl_absorpt_coefficient_mu 0.090
_exptl_absorpt_correction_T_max 1.0000
_exptl_absorpt_correction_T_min 0.8561
_exptl_absorpt_correction_type multi-scan
_exptl_absorpt_process_details 'CrystalClear (Rigaku Inc., 2008)'
_exptl_crystal_colour Colorless
_exptl_crystal_density_diffrn 1.354
_exptl_crystal_density_method 'not measured'
_exptl_crystal_description block
_exptl_crystal_F_000 464
_exptl_crystal_size_max 0.25
_exptl_crystal_size_mid 0.21
_exptl_crystal_size_min 0.2
_refine_diff_density_max 0.223
_refine_diff_density_min -0.217
_refine_diff_density_rms 0.049
_refine_ls_extinction_method none
_refine_ls_goodness_of_fit_ref 1.211
_refine_ls_hydrogen_treatment constr
_refine_ls_matrix_type full
_refine_ls_number_parameters 145
_refine_ls_number_reflns 2462
_refine_ls_number_restraints 0
_refine_ls_restrained_S_all 1.211
_refine_ls_R_factor_all 0.0670
_refine_ls_R_factor_gt 0.0596
_refine_ls_shift/su_max 0.000
_refine_ls_shift/su_mean 0.000
_refine_ls_structure_factor_coef Fsqd
_refine_ls_weighting_details 'calc w=1/[\s^2^(Fo^2^)+(0.0420P)^2^+0.5995P] where P=(Fo^2^+2Fc^2^)/3'
_refine_ls_weighting_scheme calc
_refine_ls_wR_factor_gt 0.1276
_refine_ls_wR_factor_ref 0.1391
_reflns_number_gt 2269
_reflns_number_total 2462
_reflns_threshold_expression >2sigma(I)
_cod_data_source_file c7ra03090h2.cif
_cod_data_source_block bww16004
_cod_depositor_comments
;
The following automatic conversions were performed:

'_exptl_absorpt_correction_type' value 'Multi-scan' changed to
'multi-scan' according to
/home/data/users/saulius/crontab/automatic-downloads/rss-feeds/RSC/lib/dictionaries/cif_core.dic
dictionary named 'cif_core.dic' version 2.4.2 from 2011-04-26.

Automatic conversion script
Id: cif_fix_values 4973 2017-02-22 13:04:09Z antanas 
;
_cod_original_cell_volume 1071.1(4)
_cod_database_code 7228087
_diffrn_number_total 2572
_olex2_refinement_description
;
1. Fixed Uiso
 At 1.2 times of:
  All C(H,H) groups
2.a Secondary CH2 refined with riding coordinates:
 C7(H7A,H7B), C4(H4A,H4B), C5(H5A,H5B), C3(H3A,H3B), C6(H6A,H6B), C1(H1A,H1B),
 C2(H2A,H2B)
;
_olex2_submission_special_instructions 'No special instructions were received'

loop_
_space_group_symop_id
_space_group_symop_operation_xyz
1 'x, y, z'
2 '-x+1/2, y+1/2, -z+1/2'
3 '-x, -y, -z'
4 'x-1/2, -y-1/2, z-1/2'

loop_
_atom_site_label
_atom_site_type_symbol
_atom_site_fract_x
_atom_site_fract_y
_atom_site_fract_z
_atom_site_U_iso_or_equiv
_atom_site_adp_type
_atom_site_occupancy
_atom_site_calc_flag
_atom_site_refinement_flags_posn
N1 N 0.1969(2) 0.53816(11) 0.16196(15) 0.0271(4) Uani 1 d .
N2 N 0.2019(2) 0.71041(10) 0.22358(13) 0.0214(3) Uani 1 d .
C7 C 0.2053(3) 0.81201(13) 0.25549(17) 0.0253(4) Uani 1 d .
H7A H 0.3264 0.8395 0.2361 0.030 Uiso 1 calc R
H7B H 0.0998 0.8437 0.2019 0.030 Uiso 1 calc R
C4 C 0.0344(3) 0.56027(13) 0.22991(18) 0.0271(4) Uani 1 d .
H4A H 0.0457 0.5249 0.3107 0.033 Uiso 1 calc R
H4B H -0.0848 0.5408 0.1774 0.033 Uiso 1 calc R
C5 C 0.3746(3) 0.66165(13) 0.29295(19) 0.0280(4) Uani 1 d .
H5A H 0.3696 0.6628 0.3860 0.034 Uiso 1 calc R
H5B H 0.4924 0.6934 0.2756 0.034 Uiso 1 calc R
C3 C 0.0242(3) 0.66448(13) 0.25901(19) 0.0282(4) Uani 1 d .
H3A H -0.0899 0.6921 0.2093 0.034 Uiso 1 calc R
H3B H 0.0154 0.6740 0.3507 0.034 Uiso 1 calc R
C6 C 0.3734(3) 0.56059(13) 0.24500(18) 0.0278(4) Uani 1 d .
H6A H 0.4832 0.5509 0.1974 0.033 Uiso 1 calc R
H6B H 0.3877 0.5179 0.3190 0.033 Uiso 1 calc R
N3 N 0.1716(3) 0.83968(13) 0.49531(17) 0.0382(4) Uani 1 d .
C1 C 0.2065(3) 0.70011(14) 0.08175(17) 0.0312(4) Uani 1 d .
H1A H 0.3277 0.7249 0.0584 0.037 Uiso 1 calc R
H1B H 0.1004 0.7354 0.0342 0.037 Uiso 1 calc R
C8 C 0.1866(3) 0.82743(12) 0.39037(18) 0.0268(4) Uani 1 d .
C2 C 0.1879(3) 0.59598(14) 0.04768(17) 0.0302(4) Uani 1 d .
H2A H 0.0653 0.5851 -0.0065 0.036 Uiso 1 calc R
H2B H 0.2915 0.5779 -0.0017 0.036 Uiso 1 calc R
C10 C 0.2537(3) 0.49593(15) 0.55293(18) 0.0302(4) Uani 1 d .
C9 C 0.2177(3) 0.62320(13) 0.67518(19) 0.0279(4) Uani 1 d .
N6 N 0.2390(3) 0.41856(14) 0.52270(17) 0.0405(5) Uani 1 d .
N5 N 0.1727(3) 0.66386(13) 0.76101(18) 0.0384(4) Uani 1 d .
N4 N 0.2827(3) 0.58506(13) 0.57709(18) 0.0385(4) Uani 1 d .

loop_
_atom_site_aniso_label
_atom_site_aniso_U_11
_atom_site_aniso_U_22
_atom_site_aniso_U_33
_atom_site_aniso_U_23
_atom_site_aniso_U_13
_atom_site_aniso_U_12
N1 0.0325(9) 0.0227(8) 0.0269(8) -0.0024(6) 0.0070(6) -0.0019(7)
N2 0.0244(8) 0.0187(7) 0.0214(7) 0.0012(5) 0.0044(6) -0.0001(6)
C7 0.0287(9) 0.0195(9) 0.0279(9) 0.0011(7) 0.0048(7) -0.0001(7)
C4 0.0296(10) 0.0236(9) 0.0292(9) -0.0008(7) 0.0077(8) -0.0038(8)
C5 0.0259(9) 0.0224(9) 0.0342(10) 0.0035(7) -0.0019(7) 0.0021(7)
C3 0.0255(9) 0.0256(10) 0.0352(10) -0.0025(8) 0.0102(8) -0.0043(8)
C6 0.0303(10) 0.0221(9) 0.0314(10) 0.0017(7) 0.0052(8) 0.0024(8)
N3 0.0458(11) 0.0342(10) 0.0352(10) -0.0067(8) 0.0073(8) -0.0059(8)
C1 0.0479(12) 0.0264(10) 0.0202(8) 0.0034(7) 0.0078(8) 0.0018(9)
C8 0.0282(10) 0.0179(9) 0.0344(10) -0.0014(7) 0.0044(8) -0.0021(7)
C2 0.0392(11) 0.0286(10) 0.0238(9) -0.0048(7) 0.0079(8) -0.0033(8)
C10 0.0293(10) 0.0380(12) 0.0249(9) 0.0034(8) 0.0095(7) 0.0066(8)
C9 0.0220(9) 0.0245(9) 0.0373(10) 0.0060(8) 0.0042(7) -0.0030(7)
N6 0.0481(11) 0.0389(11) 0.0366(10) -0.0053(8) 0.0134(8) 0.0039(9)
N5 0.0444(11) 0.0280(9) 0.0437(10) -0.0041(8) 0.0093(8) -0.0025(8)
N4 0.0454(11) 0.0301(9) 0.0441(10) 0.0044(8) 0.0220(8) 0.0015(8)

loop_
_atom_type_symbol
_atom_type_description
_atom_type_scat_dispersion_real
_atom_type_scat_dispersion_imag
_atom_type_scat_source
C C 0.0033 0.0016 'International Tables Vol C Tables 4.2.6.8 and 6.1.1.4'
H H 0.0000 0.0000 'International Tables Vol C Tables 4.2.6.8 and 6.1.1.4'
N N 0.0061 0.0033 'International Tables Vol C Tables 4.2.6.8 and 6.1.1.4'

loop_
_geom_angle_atom_site_label_1
_geom_angle_atom_site_label_2
_geom_angle_atom_site_label_3
_geom_angle
C6 N1 C4 108.68(15)
C2 N1 C4 109.14(15)
C2 N1 C6 108.25(15)
C7 N2 C5 110.71(14)
C7 N2 C3 111.09(14)
C7 N2 C1 108.49(14)
C3 N2 C5 108.90(14)
C3 N2 C1 109.16(15)
C1 N2 C5 108.43(15)
N2 C7 H7A 109.3
N2 C7 H7B 109.3
H7A C7 H7B 108.0
C8 C7 N2 111.44(15)
C8 C7 H7A 109.3
C8 C7 H7B 109.3
N1 C4 H4A 109.3
N1 C4 H4B 109.3
N1 C4 C3 111.72(15)
H4A C4 H4B 107.9
C3 C4 H4A 109.3
C3 C4 H4B 109.3
N2 C5 H5A 110.1
N2 C5 H5B 110.1
N2 C5 C6 107.92(15)
H5A C5 H5B 108.4
C6 C5 H5A 110.1
C6 C5 H5B 110.1
N2 C3 C4 108.36(15)
N2 C3 H3A 110.0
N2 C3 H3B 110.0
C4 C3 H3A 110.0
C4 C3 H3B 110.0
H3A C3 H3B 108.4
N1 C6 C5 111.90(15)
N1 C6 H6A 109.2
N1 C6 H6B 109.2
C5 C6 H6A 109.2
C5 C6 H6B 109.2
H6A C6 H6B 107.9
N2 C1 H1A 110.0
N2 C1 H1B 110.0
N2 C1 C2 108.36(14)
H1A C1 H1B 108.4
C2 C1 H1A 110.0
C2 C1 H1B 110.0
N3 C8 C7 179.8(2)
N1 C2 C1 111.46(15)
N1 C2 H2A 109.3
N1 C2 H2B 109.3
C1 C2 H2A 109.3
C1 C2 H2B 109.3
H2A C2 H2B 108.0
N6 C10 N4 173.5(2)
N5 C9 N4 173.3(2)
C9 N4 C10 119.94(17)

loop_
_geom_bond_atom_site_label_1
_geom_bond_atom_site_label_2
_geom_bond_distance
N1 C4 1.470(2)
N1 C6 1.469(3)
N1 C2 1.463(2)
N2 C7 1.500(2)
N2 C5 1.516(2)
N2 C3 1.512(2)
N2 C1 1.513(2)
C7 H7A 0.9900
C7 H7B 0.9900
C7 C8 1.468(3)
C4 H4A 0.9900
C4 H4B 0.9900
C4 C3 1.535(3)
C5 H5A 0.9900
C5 H5B 0.9900
C5 C6 1.540(3)
C3 H3A 0.9900
C3 H3B 0.9900
C6 H6A 0.9900
C6 H6B 0.9900
N3 C8 1.143(3)
C1 H1A 0.9900
C1 H1B 0.9900
C1 C2 1.543(3)
C2 H2A 0.9900
C2 H2B 0.9900
C10 N6 1.160(3)
C10 N4 1.319(3)
C9 N5 1.159(3)
C9 N4 1.310(3)

loop_
_geom_torsion_atom_site_label_1
_geom_torsion_atom_site_label_2
_geom_torsion_atom_site_label_3
_geom_torsion_atom_site_label_4
_geom_torsion
N1 C4 C3 N2 -7.5(2)
N2 C7 C8 N3 -138(75)
N2 C5 C6 N1 -7.7(2)
N2 C1 C2 N1 -7.5(2)
C7 N2 C5 C6 -173.98(14)
C7 N2 C3 C4 -177.33(15)
C7 N2 C1 C2 -175.82(16)
C4 N1 C6 C5 -54.2(2)
C4 N1 C2 C1 63.3(2)
C5 N2 C7 C8 -65.42(19)
C5 N2 C3 C4 -55.14(19)
C5 N2 C1 C2 63.9(2)
C3 N2 C7 C8 55.7(2)
C3 N2 C5 C6 63.61(18)
C3 N2 C1 C2 -54.6(2)
C6 N1 C4 C3 63.34(19)
C6 N1 C2 C1 -54.9(2)
C1 N2 C7 C8 175.70(16)
C1 N2 C5 C6 -55.07(19)
C1 N2 C3 C4 63.08(19)
C2 N1 C4 C3 -54.5(2)
C2 N1 C6 C5 64.19(19)
N6 C10 N4 C9 -174(2)
N5 C9 N4 C10 160.9(18)
